data_1547318
loop_
_publ_author_name
'Khanizeman, R. N.'
'Barde, E.'
'Bates, R. W.'
'Gu\'erinot, A'
'Cossy, J.'

_publ_section_title
;
 Modular Access to Triarylethylene Units from Arylvinyl MIDA Boronates
 Using a Regioselective Heck Coupling.
;
_journal_issue 19
_journal_name_full 'Organic letters'
_journal_page_first 5046
_journal_page_last 5049
_journal_paper_doi 10.1021/acs.orglett.7b02218
_journal_volume 19
_journal_year 2017
_chemical_formula_moiety 'C20  H20  B1  N1  O4'
_chemical_formula_sum 'C20 H20 B N O4'
_chemical_formula_weight 349.18
_space_group_crystal_system monoclinic
_space_group_IT_number 14
_space_group_name_Hall '-P 2ybc'
_space_group_name_H-M_alt 'P 1 21/c 1'
_symmetry_space_group_name_Hall '-P 2ybc'
_symmetry_space_group_name_H-M 'P 1 21/c 1'
_atom_sites_solution_hydrogens geom
_atom_sites_solution_primary direct
_atom_sites_solution_secondary difmap
_audit_creation_method SHELXL-2014/7
_cell_angle_alpha 90
_cell_angle_beta 103.4600(10)
_cell_angle_gamma 90
_cell_formula_units_Z 8
_cell_length_a 11.2003(3)
_cell_length_b 32.9681(9)
_cell_length_c 9.9704(3)
_cell_measurement_reflns_used 9982
_cell_measurement_temperature 200(2)
_cell_measurement_theta_max 67.08
_cell_measurement_theta_min 4.06
_cell_volume 3580.47(17)
_computing_cell_refinement 'Bruker SAINT'
_computing_data_collection 'Bruker APEX2'
_computing_data_reduction 'Bruker SAINT'
_computing_molecular_graphics 'DIAMOND (Brandenburg, 2006)'
_computing_publication_material 'WinGX publication routines (Farrugia, 2012)'
_computing_structure_refinement 'SHELXL-2014/7 (Sheldrick, 2014)'
_computing_structure_solution 'SHELXT-2014 (Sheldrick, 2014)'
_diffrn_ambient_temperature 200(2)
_diffrn_measured_fraction_theta_full 0.991
_diffrn_measured_fraction_theta_max 0.989
_diffrn_measurement_device_type 'Bruker APEX-II CCD'
_diffrn_measurement_method '\f and \w scans'
_diffrn_radiation_monochromator 'multi layer miror'
_diffrn_radiation_type CuK\a
_diffrn_radiation_wavelength 1.54178
_diffrn_reflns_av_R_equivalents 0.0367
_diffrn_reflns_av_unetI/netI 0.0305
_diffrn_reflns_Laue_measured_fraction_full 0.991
_diffrn_reflns_Laue_measured_fraction_max 0.989
_diffrn_reflns_limit_h_max 12
_diffrn_reflns_limit_h_min -13
_diffrn_reflns_limit_k_max 38
_diffrn_reflns_limit_k_min -39
_diffrn_reflns_limit_l_max 11
_diffrn_reflns_limit_l_min -11
_diffrn_reflns_number 27994
_diffrn_reflns_point_group_measured_fraction_full 0.991
_diffrn_reflns_point_group_measured_fraction_max 0.989
_diffrn_reflns_theta_full 67.679
_diffrn_reflns_theta_max 67.796
_diffrn_reflns_theta_min 2.680
_diffrn_source 'micro focus sealed tube'
_exptl_absorpt_coefficient_mu 0.724
_exptl_absorpt_correction_T_max 0.753
_exptl_absorpt_correction_T_min 0.66
_exptl_absorpt_correction_type multi-scan
_exptl_absorpt_process_details
;
SADABS, Bruker AXS Inc., Madison, 
Wisconsin, USA. 
;
_exptl_crystal_colour colorless
_exptl_crystal_density_diffrn 1.296
_exptl_crystal_density_method 'not measured'
_exptl_crystal_description rectangular
_exptl_crystal_F_000 1472
_exptl_crystal_size_max 0.38
_exptl_crystal_size_mid 0.27
_exptl_crystal_size_min 0.04
_refine_diff_density_max 0.248
_refine_diff_density_min -0.178
_refine_diff_density_rms 0.035
_refine_ls_extinction_method none
_refine_ls_goodness_of_fit_ref 1.021
_refine_ls_hydrogen_treatment constr
_refine_ls_matrix_type full
_refine_ls_number_parameters 473
_refine_ls_number_reflns 6421
_refine_ls_number_restraints 0
_refine_ls_restrained_S_all 1.021
_refine_ls_R_factor_all 0.0495
_refine_ls_R_factor_gt 0.0391
_refine_ls_shift/su_max 0.001
_refine_ls_shift/su_mean 0.000
_refine_ls_structure_factor_coef Fsqd
_refine_ls_weighting_details 'w=1/[\s^2^(Fo^2^)+(0.0534P)^2^+0.8329P] where P=(Fo^2^+2Fc^2^)/3'
_refine_ls_weighting_scheme calc
_refine_ls_wR_factor_gt 0.0979
_refine_ls_wR_factor_ref 0.1039
_reflns_Friedel_coverage 0.000
_reflns_number_gt 5328
_reflns_number_total 6421
_reflns_threshold_expression 'I > 2\s(I)'
_cod_data_source_file ol7b02218_si_002.cif
_cod_data_source_block shelx
_cod_depositor_comments 'Adding full bibliography for 1547318.cif.'
_cod_database_code 1547318
_shelx_shelxl_version_number 2014/7
_shelx_space_group_comment
;
The symmetry employed for this shelxl refinement is uniquely defined
by the following loop, which should always be used as a source of
symmetry information in preference to the above space-group names.
They are only intended as comments.
;

loop_
_space_group_symop_operation_xyz
'x, y, z'
'-x, y+1/2, -z+1/2'
'-x, -y, -z'
'x, -y-1/2, z-1/2'

loop_
_atom_site_label
_atom_site_type_symbol
_atom_site_fract_x
_atom_site_fract_y
_atom_site_fract_z
_atom_site_U_iso_or_equiv
_atom_site_adp_type
_atom_site_occupancy
_atom_site_site_symmetry_order
_atom_site_calc_flag
_atom_site_refinement_flags_posn
_atom_site_refinement_flags_adp
B1 B 0.04902(15) 0.69135(5) 0.54503(16) 0.0282(3) Uani 1 1 d . .
N14 N 0.10245(11) 0.70063(4) 0.71282(12) 0.0279(3) Uani 1 1 d . .
O11 O -0.02058(10) 0.72906(3) 0.49973(10) 0.0335(2) Uani 1 1 d . .
O12 O 0.16317(9) 0.69174(3) 0.49675(10) 0.0353(2) Uani 1 1 d . .
O16 O -0.06442(12) 0.78934(4) 0.57733(15) 0.0544(3) Uani 1 1 d . .
O16' O 0.36568(10) 0.70026(3) 0.57078(12) 0.0421(3) Uani 1 1 d . .
C2 C -0.04000(13) 0.65375(4) 0.50989(15) 0.0306(3) Uani 1 1 d . .
H2 H -0.1125 0.6567 0.5431 0.037 Uiso 1 1 calc R U
C3 C -0.03585(13) 0.61845(4) 0.44327(14) 0.0296(3) Uani 1 1 d . .
C4 C 0.12583(14) 0.56862(5) 0.42175(15) 0.0343(3) Uani 1 1 d . .
H4 H 0.0962 0.5515 0.4834 0.041 Uiso 1 1 calc R U
C4' C 0.10982(15) 0.62929(5) 0.28756(16) 0.0375(4) Uani 1 1 d . .
H4' H 0.0701 0.6542 0.2571 0.045 Uiso 1 1 calc R U
C5 C 0.22491(15) 0.55626(5) 0.37127(17) 0.0423(4) Uani 1 1 d . .
H5 H 0.2644 0.5312 0.4004 0.051 Uiso 1 1 calc R U
C5' C 0.20825(17) 0.61661(5) 0.23573(18) 0.0468(4) Uani 1 1 d . .
H5' H 0.2358 0.6330 0.1705 0.056 Uiso 1 1 calc R U
C6 C 0.26624(17) 0.58045(6) 0.27834(19) 0.0476(4) Uani 1 1 d . .
H6 H 0.3346 0.5721 0.2439 0.057 Uiso 1 1 calc R U
C7 C -0.17180(14) 0.56765(5) 0.29553(16) 0.0349(3) Uani 1 1 d . .
H7 H -0.1227 0.5705 0.2302 0.042 Uiso 1 1 calc R U
C7' C -0.21323(15) 0.58331(5) 0.51362(16) 0.0357(3) Uani 1 1 d . .
H7' H -0.1933 0.5970 0.5998 0.043 Uiso 1 1 calc R U
C8 C -0.27270(15) 0.54236(5) 0.26636(17) 0.0394(4) Uani 1 1 d . .
H8 H -0.2921 0.5283 0.1809 0.047 Uiso 1 1 calc R U
C8' C -0.31440(15) 0.55782(5) 0.48318(17) 0.0400(4) Uani 1 1 d . .
H8' H -0.3630 0.5545 0.5489 0.048 Uiso 1 1 calc R U
C9 C -0.34632(15) 0.53704(5) 0.35889(17) 0.0383(4) Uani 1 1 d . .
C10 C -0.45583(17) 0.50903(6) 0.3248(2) 0.0521(5) Uani 1 1 d . .
H10A H -0.4289 0.4811 0.3475 0.078 Uiso 1 1 calc R U
H10B H -0.4946 0.5110 0.2262 0.078 Uiso 1 1 calc R U
H10C H -0.5151 0.5169 0.3786 0.078 Uiso 1 1 calc R U
C13' C 0.23761(14) 0.69802(6) 0.73364(16) 0.0413(4) Uani 1 1 d . .
H13A H 0.2688 0.6731 0.7853 0.050 Uiso 1 1 calc R U
H13B H 0.2774 0.7217 0.7866 0.050 Uiso 1 1 calc R U
C13 C 0.06276(18) 0.74310(6) 0.72992(18) 0.0497(5) Uani 1 1 d . .
H13C H 0.0155 0.7442 0.8023 0.060 Uiso 1 1 calc R U
H13D H 0.1354 0.7610 0.7579 0.060 Uiso 1 1 calc R U
C14 C -0.01486(14) 0.75679(4) 0.59606(16) 0.0338(3) Uani 1 1 d . .
C14' C 0.26521(13) 0.69723(4) 0.59320(16) 0.0310(3) Uani 1 1 d . .
C15 C 0.06862(13) 0.60588(4) 0.38361(14) 0.0301(3) Uani 1 1 d . .
C15' C 0.0561(2) 0.67284(7) 0.80568(17) 0.0585(5) Uani 1 1 d . .
H15A H 0.0752 0.6448 0.7858 0.088 Uiso 1 1 calc R U
H15B H -0.0330 0.6760 0.7909 0.088 Uiso 1 1 calc R U
H15C H 0.0954 0.6793 0.9017 0.088 Uiso 1 1 calc R U
C16 C -0.14067(13) 0.58907(4) 0.41948(15) 0.0300(3) Uani 1 1 d . .
C012 C 0.61682(16) 0.83677(5) 0.83941(16) 0.0399(4) Uani 1 1 d . .
H01A H 0.6271 0.8295 0.9367 0.060 Uiso 1 1 calc R U
H01B H 0.5459 0.8548 0.8113 0.060 Uiso 1 1 calc R U
H01C H 0.6908 0.8507 0.8269 0.060 Uiso 1 1 calc R U
C21 C 0.66594(14) 0.84132(5) 0.55158(15) 0.0333(3) Uani 1 1 d . .
H21 H 0.7504 0.8382 0.5950 0.040 Uiso 1 1 calc R U
C22 C 0.64054(13) 0.87414(4) 0.47121(15) 0.0306(3) Uani 1 1 d . .
C23 C 0.38769(14) 0.79403(4) 0.62515(16) 0.0322(3) Uani 1 1 d . .
C24 C 0.47656(13) 0.78031(5) 0.75668(15) 0.0318(3) Uani 1 1 d . .
H24A H 0.4484 0.7894 0.8388 0.038 Uiso 1 1 calc R U
H24B H 0.4837 0.7504 0.7593 0.038 Uiso 1 1 calc R U
C25 C 0.70133(14) 0.77039(5) 0.78735(15) 0.0318(3) Uani 1 1 d . .
H25A H 0.6931 0.7521 0.8634 0.038 Uiso 1 1 calc R U
H25B H 0.7804 0.7851 0.8147 0.038 Uiso 1 1 calc R U
C26 C 0.69377(14) 0.74686(5) 0.65588(15) 0.0328(3) Uani 1 1 d . .
C27 C 0.51217(14) 0.88701(4) 0.40534(16) 0.0332(3) Uani 1 1 d . .
C28 C 0.43861(16) 0.90564(6) 0.48041(18) 0.0471(4) Uani 1 1 d . .
H28 H 0.4670 0.9084 0.5775 0.057 Uiso 1 1 calc R U
C29 C 0.32359(18) 0.92042(7) 0.4158(2) 0.0577(5) Uani 1 1 d . .
H29 H 0.2738 0.9332 0.4686 0.069 Uiso 1 1 calc R U
C30 C 0.28171(17) 0.91660(6) 0.2755(2) 0.0532(5) Uani 1 1 d . .
H30 H 0.2035 0.9270 0.2310 0.064 Uiso 1 1 calc R U
C31 C 0.35335(16) 0.89763(5) 0.19966(19) 0.0483(4) Uani 1 1 d . .
H31 H 0.3240 0.8946 0.1028 0.058 Uiso 1 1 calc R U
C32 C 0.46816(15) 0.88291(5) 0.26385(17) 0.0401(4) Uani 1 1 d . .
H32 H 0.5172 0.8699 0.2107 0.048 Uiso 1 1 calc R U
C33 C 0.73679(13) 0.90127(4) 0.43882(14) 0.0300(3) Uani 1 1 d . .
C34 C 0.85875(14) 0.88927(5) 0.45573(16) 0.0340(3) Uani 1 1 d . .
H34 H 0.8828 0.8628 0.4893 0.041 Uiso 1 1 calc R U
C35 C 0.94532(15) 0.91524(5) 0.42441(16) 0.0360(3) Uani 1 1 d . .
H35 H 1.0279 0.9063 0.4383 0.043 Uiso 1 1 calc R U
C36 C 0.91486(14) 0.95405(5) 0.37312(16) 0.0356(3) Uani 1 1 d . .
C37 C 0.79418(15) 0.96622(5) 0.35923(18) 0.0409(4) Uani 1 1 d . .
H37 H 0.7707 0.9928 0.3270 0.049 Uiso 1 1 calc R U
C38 C 0.70737(15) 0.94062(5) 0.39101(17) 0.0379(4) Uani 1 1 d . .
H38 H 0.6255 0.9500 0.3801 0.046 Uiso 1 1 calc R U
C39 C 1.00684(17) 0.98130(6) 0.3307(2) 0.0495(4) Uani 1 1 d . .
H39A H 1.0097 0.9753 0.2352 0.074 Uiso 1 1 calc R U
H39B H 1.0881 0.9767 0.3914 0.074 Uiso 1 1 calc R U
H39C H 0.9828 1.0097 0.3377 0.074 Uiso 1 1 calc R U
B2 B 0.58110(16) 0.80696(5) 0.58705(16) 0.0306(4) Uani 1 1 d . .
N2 N 0.59661(11) 0.79937(4) 0.75342(12) 0.0283(3) Uani 1 1 d . .
O5 O 0.44769(9) 0.81044(3) 0.53833(10) 0.0348(2) Uani 1 1 d . .
O6 O 0.62098(10) 0.76583(3) 0.55019(10) 0.0331(2) Uani 1 1 d . .
O7 O 0.27810(10) 0.79044(4) 0.60149(13) 0.0433(3) Uani 1 1 d . .
O8 O 0.74626(12) 0.71562(4) 0.64643(12) 0.0473(3) Uani 1 1 d . .

loop_
_atom_site_aniso_label
_atom_site_aniso_U_11
_atom_site_aniso_U_22
_atom_site_aniso_U_33
_atom_site_aniso_U_23
_atom_site_aniso_U_13
_atom_site_aniso_U_12
B1 0.0292(8) 0.0328(9) 0.0224(7) -0.0019(6) 0.0056(6) -0.0010(7)
N14 0.0269(6) 0.0315(6) 0.0248(6) 0.0007(5) 0.0046(5) -0.0018(5)
O11 0.0399(6) 0.0319(5) 0.0273(5) 0.0035(4) 0.0053(4) 0.0018(4)
O12 0.0305(6) 0.0466(6) 0.0295(5) -0.0089(4) 0.0082(4) -0.0067(5)
O16 0.0529(8) 0.0337(6) 0.0771(9) 0.0022(6) 0.0159(7) 0.0115(6)
O16' 0.0300(6) 0.0466(7) 0.0516(7) -0.0014(5) 0.0132(5) -0.0016(5)
C2 0.0280(7) 0.0329(8) 0.0306(7) -0.0039(6) 0.0061(6) 0.0000(6)
C3 0.0303(8) 0.0298(7) 0.0260(7) 0.0001(6) 0.0013(6) 0.0000(6)
C4 0.0347(8) 0.0323(8) 0.0333(8) -0.0023(6) 0.0029(6) -0.0021(6)
C4' 0.0478(10) 0.0312(8) 0.0339(8) -0.0051(6) 0.0104(7) -0.0024(7)
C5 0.0380(9) 0.0402(9) 0.0455(9) -0.0085(7) 0.0030(7) 0.0059(7)
C5' 0.0571(11) 0.0455(10) 0.0437(9) -0.0074(8) 0.0238(8) -0.0110(8)
C6 0.0432(10) 0.0501(10) 0.0535(10) -0.0143(8) 0.0191(8) -0.0006(8)
C7 0.0349(8) 0.0356(8) 0.0338(8) -0.0041(6) 0.0068(6) -0.0036(7)
C7' 0.0415(9) 0.0324(8) 0.0321(8) -0.0006(6) 0.0060(7) -0.0043(7)
C8 0.0392(9) 0.0376(9) 0.0381(8) -0.0080(7) 0.0023(7) -0.0047(7)
C8' 0.0416(9) 0.0384(9) 0.0420(9) 0.0032(7) 0.0136(7) -0.0045(7)
C9 0.0344(8) 0.0318(8) 0.0455(9) 0.0016(7) 0.0027(7) -0.0025(7)
C10 0.0431(10) 0.0463(10) 0.0655(12) -0.0034(9) 0.0095(9) -0.0110(8)
C13' 0.0276(8) 0.0602(11) 0.0335(8) 0.0026(7) 0.0018(6) 0.0013(7)
C13 0.0577(11) 0.0489(10) 0.0373(9) -0.0160(8) 0.0005(8) 0.0153(9)
C14 0.0306(8) 0.0297(8) 0.0425(9) -0.0013(6) 0.0116(7) 0.0012(6)
C14' 0.0280(8) 0.0266(7) 0.0375(8) -0.0001(6) 0.0060(6) 0.0009(6)
C15 0.0312(8) 0.0296(7) 0.0267(7) -0.0069(6) 0.0012(6) -0.0036(6)
C15' 0.0682(13) 0.0767(14) 0.0297(8) 0.0095(9) 0.0093(8) -0.0299(11)
C16 0.0306(8) 0.0262(7) 0.0307(7) 0.0008(6) 0.0018(6) 0.0006(6)
C012 0.0458(9) 0.0371(9) 0.0340(8) -0.0091(6) 0.0037(7) -0.0049(7)
C21 0.0273(7) 0.0391(8) 0.0314(7) 0.0054(6) 0.0026(6) 0.0015(6)
C22 0.0298(8) 0.0332(8) 0.0281(7) 0.0013(6) 0.0054(6) 0.0010(6)
C23 0.0286(8) 0.0303(8) 0.0367(8) -0.0014(6) 0.0053(6) -0.0008(6)
C24 0.0286(8) 0.0375(8) 0.0299(7) -0.0005(6) 0.0079(6) -0.0027(6)
C25 0.0269(7) 0.0409(8) 0.0255(7) 0.0047(6) 0.0022(6) 0.0027(6)
C26 0.0335(8) 0.0352(8) 0.0313(8) 0.0048(6) 0.0111(6) 0.0008(7)
C27 0.0288(8) 0.0320(8) 0.0377(8) 0.0091(6) 0.0053(6) -0.0003(6)
C28 0.0433(10) 0.0586(11) 0.0405(9) 0.0106(8) 0.0119(8) 0.0135(8)
C29 0.0451(11) 0.0693(13) 0.0615(12) 0.0152(10) 0.0183(9) 0.0222(10)
C30 0.0347(9) 0.0546(11) 0.0643(12) 0.0179(9) -0.0005(8) 0.0094(8)
C31 0.0424(10) 0.0460(10) 0.0473(10) 0.0080(8) -0.0081(8) -0.0017(8)
C32 0.0384(9) 0.0386(9) 0.0393(8) 0.0025(7) 0.0013(7) -0.0007(7)
C33 0.0307(8) 0.0332(8) 0.0255(7) 0.0014(6) 0.0053(6) 0.0013(6)
C34 0.0356(8) 0.0293(7) 0.0379(8) 0.0033(6) 0.0103(7) 0.0035(6)
C35 0.0324(8) 0.0366(8) 0.0404(8) -0.0008(7) 0.0115(7) 0.0022(7)
C36 0.0368(9) 0.0355(8) 0.0349(8) -0.0016(6) 0.0091(6) -0.0039(7)
C37 0.0415(9) 0.0316(8) 0.0485(9) 0.0099(7) 0.0082(7) 0.0024(7)
C38 0.0315(8) 0.0377(9) 0.0433(9) 0.0095(7) 0.0062(7) 0.0042(7)
C39 0.0446(10) 0.0439(10) 0.0623(11) 0.0059(8) 0.0171(9) -0.0050(8)
B2 0.0299(9) 0.0355(9) 0.0239(8) 0.0028(7) 0.0009(6) 0.0008(7)
N2 0.0269(6) 0.0324(6) 0.0243(6) -0.0018(5) 0.0034(5) -0.0017(5)
O5 0.0290(5) 0.0406(6) 0.0312(5) 0.0062(4) -0.0001(4) -0.0030(5)
O6 0.0383(6) 0.0372(6) 0.0235(5) 0.0005(4) 0.0062(4) 0.0004(5)
O7 0.0245(6) 0.0473(7) 0.0554(7) 0.0040(5) 0.0035(5) 0.0005(5)
O8 0.0560(8) 0.0416(7) 0.0481(7) 0.0033(5) 0.0200(6) 0.0136(6)

loop_
_atom_type_symbol
_atom_type_description
_atom_type_scat_dispersion_real
_atom_type_scat_dispersion_imag
_atom_type_scat_source
C C 0.0181 0.0091 'International Tables Vol C Tables 4.2.6.8 and 6.1.1.4'
H H 0.0000 0.0000 'International Tables Vol C Tables 4.2.6.8 and 6.1.1.4'
B B 0.0090 0.0039 'International Tables Vol C Tables 4.2.6.8 and 6.1.1.4'
N N 0.0311 0.0180 'International Tables Vol C Tables 4.2.6.8 and 6.1.1.4'
O O 0.0492 0.0322 'International Tables Vol C Tables 4.2.6.8 and 6.1.1.4'

loop_
_geom_angle_atom_site_label_1
_geom_angle_atom_site_label_2
_geom_angle_atom_site_label_3
_geom_angle
O12 B1 O11 109.25(12)
O12 B1 C2 119.18(13)
O11 B1 C2 109.34(12)
O12 B1 N14 101.00(11)
O11 B1 N14 101.09(11)
C2 B1 N14 115.29(12)
C15' N14 C13' 111.85(14)
C15' N14 C13 110.65(15)
C13' N14 C13 111.15(13)
C15' N14 B1 114.67(12)
C13' N14 B1 104.24(11)
C13 N14 B1 103.89(11)
C14 O11 B1 115.32(11)
C14' O12 B1 115.70(11)
C3 C2 B1 134.11(14)
C3 C2 H2 112.9
B1 C2 H2 112.9
C2 C3 C15 123.92(13)
C2 C3 C16 121.43(14)
C15 C3 C16 114.62(12)
C5 C4 C15 121.10(15)
C5 C4 H4 119.4
C15 C4 H4 119.4
C5' C4' C15 120.64(16)
C5' C4' H4' 119.7
C15 C4' H4' 119.7
C4 C5 C6 119.77(16)
C4 C5 H5 120.1
C6 C5 H5 120.1
C6 C5' C4' 120.34(16)
C6 C5' H5' 119.8
C4' C5' H5' 119.8
C5' C6 C5 119.95(16)
C5' C6 H6 120.0
C5 C6 H6 120.0
C8 C7 C16 121.07(15)
C8 C7 H7 119.5
C16 C7 H7 119.5
C8' C7' C16 120.76(14)
C8' C7' H7' 119.6
C16 C7' H7' 119.6
C7 C8 C9 121.46(15)
C7 C8 H8 119.3
C9 C8 H8 119.3
C7' C8' C9 121.48(15)
C7' C8' H8' 119.3
C9 C8' H8' 119.3
C8 C9 C8' 117.57(15)
C8 C9 C10 120.43(16)
C8' C9 C10 122.00(16)
C9 C10 H10A 109.5
C9 C10 H10B 109.5
H10A C10 H10B 109.5
C9 C10 H10C 109.5
H10A C10 H10C 109.5
H10B C10 H10C 109.5
N14 C13' C14' 107.19(12)
N14 C13' H13A 110.3
C14' C13' H13A 110.3
N14 C13' H13B 110.3
C14' C13' H13B 110.3
H13A C13' H13B 108.5
C14 C13 N14 108.11(12)
C14 C13 H13C 110.1
N14 C13 H13C 110.1
C14 C13 H13D 110.1
N14 C13 H13D 110.1
H13C C13 H13D 108.4
O16 C14 O11 124.33(15)
O16 C14 C13 124.33(15)
O11 C14 C13 111.32(13)
O16' C14' O12 124.32(14)
O16' C14' C13' 125.22(14)
O12 C14' C13' 110.44(13)
C4' C15 C4 118.11(14)
C4' C15 C3 122.57(14)
C4 C15 C3 119.29(13)
N14 C15' H15A 109.5
N14 C15' H15B 109.5
H15A C15' H15B 109.5
N14 C15' H15C 109.5
H15A C15' H15C 109.5
H15B C15' H15C 109.5
C7' C16 C7 117.65(14)
C7' C16 C3 122.77(13)
C7 C16 C3 119.51(13)
N2 C012 H01A 109.5
N2 C012 H01B 109.5
H01A C012 H01B 109.5
N2 C012 H01C 109.5
H01A C012 H01C 109.5
H01B C012 H01C 109.5
C22 C21 B2 131.53(14)
C22 C21 H21 114.2
B2 C21 H21 114.2
C21 C22 C33 123.43(14)
C21 C22 C27 122.77(14)
C33 C22 C27 113.81(12)
O7 C23 O5 124.14(14)
O7 C23 C24 125.09(14)
O5 C23 C24 110.77(12)
N2 C24 C23 105.59(12)
N2 C24 H24A 110.6
C23 C24 H24A 110.6
N2 C24 H24B 110.6
C23 C24 H24B 110.6
H24A C24 H24B 108.8
N2 C25 C26 104.51(11)
N2 C25 H25A 110.9
C26 C25 H25A 110.9
N2 C25 H25B 110.9
C26 C25 H25B 110.9
H25A C25 H25B 108.9
O8 C26 O6 124.24(14)
O8 C26 C25 125.44(14)
O6 C26 C25 110.31(13)
C28 C27 C32 118.62(15)
C28 C27 C22 121.48(14)
C32 C27 C22 119.73(14)
C27 C28 C29 120.76(17)
C27 C28 H28 119.6
C29 C28 H28 119.6
C30 C29 C28 120.04(18)
C30 C29 H29 120.0
C28 C29 H29 120.0
C31 C30 C29 119.81(16)
C31 C30 H30 120.1
C29 C30 H30 120.1
C30 C31 C32 120.26(17)
C30 C31 H31 119.9
C32 C31 H31 119.9
C31 C32 C27 120.50(17)
C31 C32 H32 119.8
C27 C32 H32 119.8
C34 C33 C38 116.87(14)
C34 C33 C22 122.72(13)
C38 C33 C22 120.40(14)
C35 C34 C33 121.07(14)
C35 C34 H34 119.5
C33 C34 H34 119.5
C34 C35 C36 121.86(15)
C34 C35 H35 119.1
C36 C35 H35 119.1
C37 C36 C35 116.95(14)
C37 C36 C39 121.09(15)
C35 C36 C39 121.94(15)
C38 C37 C36 121.56(15)
C38 C37 H37 119.2
C36 C37 H37 119.2
C37 C38 C33 121.64(15)
C37 C38 H38 119.2
C33 C38 H38 119.2
C36 C39 H39A 109.5
C36 C39 H39B 109.5
H39A C39 H39B 109.5
C36 C39 H39C 109.5
H39A C39 H39C 109.5
H39B C39 H39C 109.5
O5 B2 O6 109.20(12)
O5 B2 C21 119.52(13)
O6 B2 C21 111.50(13)
O5 B2 N2 101.91(12)
O6 B2 N2 98.15(11)
C21 B2 N2 114.14(12)
C012 N2 C25 113.22(12)
C012 N2 C24 110.69(12)
C25 N2 C24 113.04(11)
C012 N2 B2 114.87(12)
C25 N2 B2 102.66(11)
C24 N2 B2 101.64(10)
C23 O5 B2 112.57(11)
C26 O6 B2 113.19(11)

loop_
_geom_bond_atom_site_label_1
_geom_bond_atom_site_label_2
_geom_bond_distance
B1 O12 1.467(2)
B1 O11 1.481(2)
B1 C2 1.578(2)
B1 N14 1.6686(19)
N14 C15' 1.480(2)
N14 C13' 1.482(2)
N14 C13 1.491(2)
O11 C14 1.3168(18)
O12 C14' 1.3236(18)
O16 C14 1.2025(19)
O16' C14' 1.2014(19)
C2 C3 1.346(2)
C2 H2 0.9500
C3 C15 1.489(2)
C3 C16 1.498(2)
C4 C5 1.382(2)
C4 C15 1.396(2)
C4 H4 0.9500
C4' C5' 1.386(2)
C4' C15 1.390(2)
C4' H4' 0.9500
C5 C6 1.382(3)
C5 H5 0.9500
C5' C6 1.377(3)
C5' H5' 0.9500
C6 H6 0.9500
C7 C8 1.380(2)
C7 C16 1.395(2)
C7 H7 0.9500
C7' C8' 1.386(2)
C7' C16 1.390(2)
C7' H7' 0.9500
C8 C9 1.384(2)
C8 H8 0.9500
C8' C9 1.388(2)
C8' H8' 0.9500
C9 C10 1.509(2)
C10 H10A 0.9800
C10 H10B 0.9800
C10 H10C 0.9800
C13' C14' 1.503(2)
C13' H13A 0.9900
C13' H13B 0.9900
C13 C14 1.484(2)
C13 H13C 0.9900
C13 H13D 0.9900
C15' H15A 0.9800
C15' H15B 0.9800
C15' H15C 0.9800
C012 N2 1.4888(19)
C012 H01A 0.9800
C012 H01B 0.9800
C012 H01C 0.9800
C21 C22 1.337(2)
C21 B2 1.571(2)
C21 H21 0.9500
C22 C33 1.493(2)
C22 C27 1.496(2)
C23 O7 1.2005(19)
C23 O5 1.3284(19)
C23 C24 1.519(2)
C24 N2 1.4913(19)
C24 H24A 0.9900
C24 H24B 0.9900
C25 N2 1.4893(19)
C25 C26 1.508(2)
C25 H25A 0.9900
C25 H25B 0.9900
C26 O8 1.2005(19)
C26 O6 1.3289(18)
C27 C28 1.380(2)
C27 C32 1.388(2)
C28 C29 1.388(3)
C28 H28 0.9500
C29 C30 1.374(3)
C29 H29 0.9500
C30 C31 1.374(3)
C30 H30 0.9500
C31 C32 1.384(2)
C31 H31 0.9500
C32 H32 0.9500
C33 C34 1.394(2)
C33 C38 1.395(2)
C34 C35 1.383(2)
C34 H34 0.9500
C35 C36 1.391(2)
C35 H35 0.9500
C36 C37 1.386(2)
C36 C39 1.500(2)
C37 C38 1.379(2)
C37 H37 0.9500
C38 H38 0.9500
C39 H39A 0.9800
C39 H39B 0.9800
C39 H39C 0.9800
B2 O5 1.464(2)
B2 O6 1.500(2)
B2 N2 1.6463(19)

loop_
_geom_torsion_atom_site_label_1
_geom_torsion_atom_site_label_2
_geom_torsion_atom_site_label_3
_geom_torsion_atom_site_label_4
_geom_torsion
O12 B1 N14 C15' -131.44(15)
O11 B1 N14 C15' 116.21(15)
C2 B1 N14 C15' -1.55(19)
O12 B1 N14 C13' -8.82(14)
O11 B1 N14 C13' -121.17(12)
C2 B1 N14 C13' 121.07(14)
O12 B1 N14 C13 107.68(14)
O11 B1 N14 C13 -4.68(15)
C2 B1 N14 C13 -122.43(15)
O12 B1 O11 C14 -103.15(14)
C2 B1 O11 C14 124.79(13)
N14 B1 O11 C14 2.78(15)
O11 B1 O12 C14' 108.36(13)
C2 B1 O12 C14' -125.00(14)
N14 B1 O12 C14' 2.38(15)
O12 B1 C2 C3 1.8(2)
O11 B1 C2 C3 128.41(17)
N14 B1 C2 C3 -118.56(18)
B1 C2 C3 C15 1.3(3)
B1 C2 C3 C16 -176.58(14)
C15 C4 C5 C6 -1.9(2)
C15 C4' C5' C6 0.3(3)
C4' C5' C6 C5 1.2(3)
C4 C5 C6 C5' -0.4(3)
C16 C7 C8 C9 -0.4(2)
C16 C7' C8' C9 0.4(2)
C7 C8 C9 C8' -0.6(2)
C7 C8 C9 C10 -179.69(16)
C7' C8' C9 C8 0.6(2)
C7' C8' C9 C10 179.67(16)
C15' N14 C13' C14' 136.24(14)
C13 N14 C13' C14' -99.54(15)
B1 N14 C13' C14' 11.78(16)
C15' N14 C13 C14 -118.48(16)
C13' N14 C13 C14 116.62(15)
B1 N14 C13 C14 5.07(18)
B1 O11 C14 O16 179.11(15)
B1 O11 C14 C13 0.33(19)
N14 C13 C14 O16 177.47(15)
N14 C13 C14 O11 -3.8(2)
B1 O12 C14' O16' -176.32(14)
B1 O12 C14' C13' 5.13(18)
N14 C13' C14' O16' 170.26(14)
N14 C13' C14' O12 -11.21(18)
C5' C4' C15 C4 -2.6(2)
C5' C4' C15 C3 179.34(14)
C5 C4 C15 C4' 3.4(2)
C5 C4 C15 C3 -178.46(13)
C2 C3 C15 C4' -56.5(2)
C16 C3 C15 C4' 121.43(15)
C2 C3 C15 C4 125.41(16)
C16 C3 C15 C4 -56.61(17)
C8' C7' C16 C7 -1.4(2)
C8' C7' C16 C3 175.60(14)
C8 C7 C16 C7' 1.4(2)
C8 C7 C16 C3 -175.70(14)
C2 C3 C16 C7' -34.7(2)
C15 C3 C16 C7' 147.29(14)
C2 C3 C16 C7 142.28(15)
C15 C3 C16 C7 -35.75(19)
B2 C21 C22 C33 -173.40(15)
B2 C21 C22 C27 6.6(3)
O7 C23 C24 N2 -167.16(14)
O5 C23 C24 N2 13.27(16)
N2 C25 C26 O8 -164.88(15)
N2 C25 C26 O6 15.67(16)
C21 C22 C27 C28 75.7(2)
C33 C22 C27 C28 -104.28(17)
C21 C22 C27 C32 -108.97(18)
C33 C22 C27 C32 71.04(18)
C32 C27 C28 C29 -0.8(3)
C22 C27 C28 C29 174.61(17)
C27 C28 C29 C30 0.0(3)
C28 C29 C30 C31 0.9(3)
C29 C30 C31 C32 -0.9(3)
C30 C31 C32 C27 0.2(3)
C28 C27 C32 C31 0.7(2)
C22 C27 C32 C31 -174.77(15)
C21 C22 C33 C34 18.6(2)
C27 C22 C33 C34 -161.43(14)
C21 C22 C33 C38 -160.62(15)
C27 C22 C33 C38 19.4(2)
C38 C33 C34 C35 -0.9(2)
C22 C33 C34 C35 179.90(14)
C33 C34 C35 C36 -0.9(2)
C34 C35 C36 C37 2.2(2)
C34 C35 C36 C39 -176.06(16)
C35 C36 C37 C38 -1.8(2)
C39 C36 C37 C38 176.49(16)
C36 C37 C38 C33 0.1(3)
C34 C33 C38 C37 1.3(2)
C22 C33 C38 C37 -179.47(15)
C22 C21 B2 O5 -6.4(3)
C22 C21 B2 O6 122.64(18)
C22 C21 B2 N2 -127.27(17)
C26 C25 N2 C012 -153.73(12)
C26 C25 N2 C24 79.38(14)
C26 C25 N2 B2 -29.30(14)
C23 C24 N2 C012 98.74(14)
C23 C24 N2 C25 -133.05(12)
C23 C24 N2 B2 -23.73(14)
O5 B2 N2 C012 -92.96(14)
O6 B2 N2 C012 155.34(12)
C21 B2 N2 C012 37.31(18)
O5 B2 N2 C25 143.70(12)
O6 B2 N2 C25 32.00(13)
C21 B2 N2 C25 -86.03(15)
O5 B2 N2 C24 26.58(14)
O6 B2 N2 C24 -85.11(12)
C21 B2 N2 C24 156.86(13)
O7 C23 O5 B2 -173.74(15)
C24 C23 O5 B2 5.83(17)
O6 B2 O5 C23 82.74(15)
C21 B2 O5 C23 -147.22(14)
N2 B2 O5 C23 -20.37(15)
O8 C26 O6 B2 -172.02(15)
C25 C26 O6 B2 7.44(17)
O5 B2 O6 C26 -130.24(12)
C21 B2 O6 C26 95.49(14)
N2 B2 O6 C26 -24.54(15)
